data_1533210
loop_
_publ_author_name
'Nataraj, D.'
'Nagao, J.'

_publ_section_title
;
 Structure and Raman scattering study on Ba8 Gax Si46-x (x = 10 and 16)
 type I clathrates
;
_journal_name_full 'Journal of Solid State Chemistry'
_journal_page_first 1905
_journal_page_last 1911
_journal_volume 177
_journal_year 2004
_chemical_formula_sum 'Ba7.96 Ga10 Si34.01'
_space_group_IT_number 223
_symmetry_space_group_name_Hall '-P 4n 2 3'
_symmetry_space_group_name_H-M 'P m -3 n'
_cell_angle_alpha 90
_cell_angle_beta 90
_cell_angle_gamma 90
_cell_formula_units_Z 1
_cell_length_a 10.474
_cell_length_b 10.474
_cell_length_c 10.474
_cell_volume 1149.047
_citation_journal_id_ASTM JSSCBI
_cod_data_source_file Nataraj_JSSCBI_2004_1729.cif
_cod_data_source_block Ba7.96Ga10Si34.01
_cod_database_code 1533210

loop_
_symmetry_equiv_pos_as_xyz
x,y,z
-y+1/2,x+1/2,z+1/2
-x,-y,z
y+1/2,-x+1/2,z+1/2
x,-y,-z
y+1/2,x+1/2,-z+1/2
-x,y,-z
-y+1/2,-x+1/2,-z+1/2
z,x,y
-x+1/2,z+1/2,y+1/2
-z,-x,y
x+1/2,-z+1/2,y+1/2
z,-x,-y
x+1/2,z+1/2,-y+1/2
-z,x,-y
-x+1/2,-z+1/2,-y+1/2
y,z,x
y,-z,-x
z+1/2,y+1/2,-x+1/2
-y,z,-x
-z+1/2,-y+1/2,-x+1/2
-y,-z,x
z+1/2,-y+1/2,x+1/2
-z+1/2,y+1/2,x+1/2
-x,-y,-z
y-1/2,-x-1/2,-z-1/2
x,y,-z
-y-1/2,x-1/2,-z-1/2
-x,y,z
-y-1/2,-x-1/2,z-1/2
x,-y,z
y-1/2,x-1/2,z-1/2
-z,-x,-y
x-1/2,-z-1/2,-y-1/2
z,x,-y
-x-1/2,z-1/2,-y-1/2
-z,x,y
-x-1/2,-z-1/2,y-1/2
z,-x,y
x-1/2,z-1/2,y-1/2
-y,-z,-x
-y,z,x
-z-1/2,-y-1/2,x-1/2
y,-z,x
z-1/2,y-1/2,x-1/2
y,z,-x
-z-1/2,y-1/2,-x-1/2
z-1/2,-y-1/2,-x-1/2

loop_
_atom_site_label
_atom_site_type_symbol
_atom_site_fract_x
_atom_site_fract_y
_atom_site_fract_z
_atom_site_occupancy
_atom_site_U_iso_or_equiv
Ba1 Ba 0 0 0 0.9935 0.0
Ga2 Ga 0.1848 0.1848 0.1848 0.0621 0.0
Ga3 Ga 0 0.3062 0.1192 0.2297 0.0
Si2 Si 0.1848 0.1848 0.1848 0.8758 0.0
Ba2 Ba 0.25 0.5 0 0.996 0.0
Ga1 Ga 0.25 0 0.5 0.582 0.0
Si3 Si 0 0.3062 0.1192 0.7494 0.0
Si1 Si 0.25 0 0.5 0.3353 0.0
